data_4120116
loop_
_publ_author_name
'R. Kashif M. Khan'
'Sebastian Torker'
'Amir H. Hoveyda'

_publ_section_title
;
 Readily Accessible and Easily Modifiable Ru-Based Catalysts for Efficient
 and Z-Selective Ring-Opening Metathesis Polymerization and
 Ring-Opening/Cross-Metathesis
;
_journal_name_full 'Journal of the American Chemical Society'
_journal_page_first 10258
_journal_page_last 10261
_journal_paper_doi 10.1021/ja404208a
_journal_volume 135
_journal_year 2013
_chemical_formula_moiety 'C37 H42 N2 O Ru S2, C H2 Cl2'
_chemical_formula_sum 'C38 H44 Cl2 N2 O Ru S2'
_chemical_formula_weight 780.84
_chemical_name_systematic
; 
 ? 
;
_space_group_IT_number 19
_symmetry_cell_setting orthorhombic
_symmetry_space_group_name_Hall 'P 2ac 2ab'
_symmetry_space_group_name_H-M 'P 21 21 21'
_atom_sites_solution_hydrogens geom
_atom_sites_solution_primary direct
_atom_sites_solution_secondary difmap
_audit_creation_method SHELXL-97
_cell_angle_alpha 90.00
_cell_angle_beta 90.00
_cell_angle_gamma 90.00
_cell_formula_units_Z 4
_cell_length_a 12.3030(8)
_cell_length_b 16.4866(11)
_cell_length_c 17.9428(13)
_cell_measurement_reflns_used 9886
_cell_measurement_temperature 100(2)
_cell_measurement_theta_max 68.12
_cell_measurement_theta_min 3.64
_cell_volume 3639.4(4)
_computing_cell_refinement 'SAINT (Bruker, 2010)'
_computing_data_collection 'APEX2 (Bruker, 2010)'
_computing_data_reduction 'SAINT (Bruker, 2010)'
_computing_molecular_graphics 'Bruker SHELXTL'
_computing_publication_material 'Bruker SHELXTL'
_computing_structure_refinement 'SHELXL-97 (Sheldrick, 2008)'
_computing_structure_solution 'SHELXS-97 (Sheldrick, 2008)'
_diffrn_ambient_temperature 100(2)
_diffrn_measured_fraction_theta_full 0.983
_diffrn_measured_fraction_theta_max 0.983
_diffrn_measurement_device_type 'Bruker Kappa DUO CCD diffractometer'
_diffrn_measurement_method '\f and \w scans'
_diffrn_radiation_monochromator graphite
_diffrn_radiation_type CuK\a
_diffrn_radiation_wavelength 1.54178
_diffrn_reflns_av_R_equivalents 0.0514
_diffrn_reflns_av_sigmaI/netI 0.0544
_diffrn_reflns_limit_h_max 14
_diffrn_reflns_limit_h_min -10
_diffrn_reflns_limit_k_max 19
_diffrn_reflns_limit_k_min -19
_diffrn_reflns_limit_l_max 21
_diffrn_reflns_limit_l_min -21
_diffrn_reflns_number 24903
_diffrn_reflns_theta_full 68.21
_diffrn_reflns_theta_max 68.21
_diffrn_reflns_theta_min 3.64
_diffrn_source 'microfocus sealed tube'
_diffrn_source_type 'Incoatec I\uS'
_exptl_absorpt_coefficient_mu 6.156
_exptl_absorpt_correction_T_max 0.7483
_exptl_absorpt_correction_T_min 0.3723
_exptl_absorpt_correction_type multi-scan
_exptl_absorpt_process_details
;
Sheldrick, G.M. (2008). SADABS v2008/1. Bruker AXS Inc. Madison, WI USA.
;
_exptl_crystal_colour orange
_exptl_crystal_density_diffrn 1.425
_exptl_crystal_density_method none
_exptl_crystal_description plate
_exptl_crystal_F_000 1616
_exptl_crystal_size_max 0.20
_exptl_crystal_size_mid 0.16
_exptl_crystal_size_min 0.05
_refine_diff_density_max 0.697
_refine_diff_density_min -0.309
_refine_diff_density_rms 0.082
_refine_ls_abs_structure_details 'Flack H D (1983), Acta Cryst. A39, 876-881'
_refine_ls_abs_structure_Flack 0.023(6)
_refine_ls_extinction_method none
_refine_ls_goodness_of_fit_ref 1.045
_refine_ls_hydrogen_treatment constr
_refine_ls_matrix_type full
_refine_ls_number_parameters 426
_refine_ls_number_reflns 6395
_refine_ls_number_restraints 398
_refine_ls_restrained_S_all 1.013
_refine_ls_R_factor_all 0.0283
_refine_ls_R_factor_gt 0.0276
_refine_ls_shift/su_max 0.003
_refine_ls_shift/su_mean 0.000
_refine_ls_structure_factor_coef Fsqd
_refine_ls_weighting_details 'calc w=1/[\s^2^(Fo^2^)+(0.0376P)^2^+0.0000P] where P=(Fo^2^+2Fc^2^)/3'
_refine_ls_weighting_scheme calc
_refine_ls_wR_factor_gt 0.0689
_refine_ls_wR_factor_ref 0.0694
_reflns_number_gt 6216
_reflns_number_total 6395
_reflns_threshold_expression >2sigma(I)
_cod_data_source_file ja404208a_si_002.cif
_cod_data_source_block C37H42N2ORuS2(CH2Cl2)
_cod_database_code 4120116

loop_
_symmetry_equiv_pos_as_xyz
'x, y, z'
'-x+1/2, -y, z+1/2'
'-x, y+1/2, -z+1/2'
'x+1/2, -y+1/2, -z'

loop_
_atom_site_label
_atom_site_type_symbol
_atom_site_fract_x
_atom_site_fract_y
_atom_site_fract_z
_atom_site_U_iso_or_equiv
_atom_site_adp_type
_atom_site_occupancy
_atom_site_symmetry_multiplicity
_atom_site_calc_flag
_atom_site_refinement_flags
_atom_site_disorder_assembly
_atom_site_disorder_group
Ru1 Ru 0.517486(14) 0.095753(10) 0.781806(9) 0.01142(7) Uani 1 1 d U . .
S1 S 0.66773(5) 0.17632(4) 0.76619(3) 0.01521(13) Uani 1 1 d U . .
S2 S 0.52985(6) 0.12005(3) 0.90678(3) 0.01673(13) Uani 1 1 d U . .
O1 O 0.49231(14) 0.09399(10) 0.65610(9) 0.0153(3) Uani 1 1 d U . .
N1 N 0.53836(18) -0.08189(12) 0.80824(12) 0.0179(5) Uani 1 1 d U . .
N2 N 0.37475(19) -0.04631(12) 0.83945(13) 0.0159(4) Uani 1 1 d U . .
C1 C 0.3875(2) 0.14993(14) 0.77331(15) 0.0154(5) Uani 1 1 d U . .
H1 H 0.3475 0.1643 0.8166 0.019 Uiso 1 1 calc R . .
C2 C 0.3465(2) 0.17062(15) 0.69968(15) 0.0164(5) Uani 1 1 d U . .
C3 C 0.2560(2) 0.22003(16) 0.68784(17) 0.0221(6) Uani 1 1 d U . .
H3 H 0.2162 0.2398 0.7294 0.027 Uiso 1 1 calc R . .
C4 C 0.2231(2) 0.24067(18) 0.61614(18) 0.0262(6) Uani 1 1 d U . .
H4 H 0.1620 0.2749 0.6087 0.031 Uiso 1 1 calc R . .
C5 C 0.2811(3) 0.21052(19) 0.55541(17) 0.0272(7) Uani 1 1 d U . .
H5 H 0.2586 0.2242 0.5063 0.033 Uiso 1 1 calc R . .
C6 C 0.3710(2) 0.16091(17) 0.56543(16) 0.0229(6) Uani 1 1 d U . .
H6 H 0.4095 0.1402 0.5236 0.027 Uiso 1 1 calc R . .
C7 C 0.4041(2) 0.14192(15) 0.63706(15) 0.0181(5) Uani 1 1 d U . .
C8 C 0.5810(2) 0.07606(16) 0.60322(15) 0.0205(6) Uani 1 1 d U . .
H8 H 0.6383 0.0471 0.6325 0.025 Uiso 1 1 calc R . .
C9 C 0.5448(3) 0.01742(18) 0.54254(16) 0.0310(7) Uani 1 1 d U . .
H9A H 0.5118 -0.0306 0.5655 0.046 Uiso 1 1 calc R . .
H9B H 0.6078 0.0010 0.5128 0.046 Uiso 1 1 calc R . .
H9C H 0.4914 0.0441 0.5103 0.046 Uiso 1 1 calc R . .
C10 C 0.6341(2) 0.15260(17) 0.57359(16) 0.0233(6) Uani 1 1 d U . .
H10A H 0.6560 0.1872 0.6154 0.035 Uiso 1 1 calc R . .
H10B H 0.5824 0.1820 0.5420 0.035 Uiso 1 1 calc R . .
H10C H 0.6984 0.1381 0.5442 0.035 Uiso 1 1 calc R . .
C11 C 0.6988(2) 0.21414(15) 0.85579(14) 0.0149(5) Uani 1 1 d U . .
C12 C 0.7867(2) 0.26778(16) 0.86535(16) 0.0192(5) Uani 1 1 d U . .
H12 H 0.8264 0.2859 0.8231 0.023 Uiso 1 1 calc R . .
C13 C 0.8157(2) 0.29424(17) 0.93586(17) 0.0236(6) Uani 1 1 d U . .
H13 H 0.8764 0.3291 0.9425 0.028 Uiso 1 1 calc R . .
C14 C 0.7543(3) 0.26902(17) 0.99709(17) 0.0243(6) Uani 1 1 d U . .
H14 H 0.7740 0.2866 1.0457 0.029 Uiso 1 1 calc R . .
C15 C 0.6652(3) 0.21869(17) 0.98799(16) 0.0228(6) Uani 1 1 d U . .
H15 H 0.6223 0.2041 1.0299 0.027 Uiso 1 1 calc R . .
C16 C 0.6380(2) 0.18914(15) 0.91695(15) 0.0165(5) Uani 1 1 d U . .
C17 C 0.4681(2) -0.02003(14) 0.80890(13) 0.0136(5) Uani 1 1 d U . .
C18 C 0.4956(2) -0.15520(15) 0.84518(17) 0.0247(6) Uani 1 1 d U . .
H18A H 0.5312 -0.1644 0.8939 0.030 Uiso 1 1 calc R . .
H18B H 0.5051 -0.2039 0.8136 0.030 Uiso 1 1 calc R . .
C19 C 0.3759(2) -0.13428(16) 0.85479(18) 0.0236(6) Uani 1 1 d U . .
H19A H 0.3301 -0.1643 0.8188 0.028 Uiso 1 1 calc R . .
H19B H 0.3507 -0.1461 0.9060 0.028 Uiso 1 1 calc R . .
C20 C 0.6403(2) -0.08215(14) 0.76973(15) 0.0180(5) Uani 1 1 d U A .
C21 C 0.6422(2) -0.11260(15) 0.69679(16) 0.0207(6) Uani 1 1 d U . .
C22 C 0.7406(3) -0.11386(17) 0.65908(19) 0.0291(7) Uani 1 1 d U A .
H22 H 0.7429 -0.1329 0.6091 0.035 Uiso 1 1 calc R . .
C23 C 0.8367(2) -0.0875(2) 0.6933(2) 0.0350(7) Uani 1 1 d DU . .
C24 C 0.8324(2) -0.06166(19) 0.7666(2) 0.0331(7) Uani 1 1 d U A .
H24 H 0.8976 -0.0450 0.7905 0.040 Uiso 1 1 calc R . .
C25 C 0.7351(2) -0.05932(17) 0.80633(17) 0.0244(6) Uani 1 1 d U . .
C26 C 0.5406(2) -0.14570(17) 0.66041(16) 0.0243(6) Uani 1 1 d U . .
H26A H 0.5545 -0.1553 0.6074 0.036 Uiso 1 1 calc R . .
H26B H 0.4814 -0.1064 0.6658 0.036 Uiso 1 1 calc R . .
H26C H 0.5201 -0.1968 0.6844 0.036 Uiso 1 1 calc R . .
C27 C 0.9477(12) -0.0998(13) 0.6570(13) 0.043(4) Uani 0.57(4) 1 d PDU A 1
H27A H 1.0047 -0.0806 0.6908 0.065 Uiso 0.57(4) 1 calc PR A 1
H27B H 0.9510 -0.0691 0.6103 0.065 Uiso 0.57(4) 1 calc PR A 1
H27C H 0.9586 -0.1576 0.6466 0.065 Uiso 0.57(4) 1 calc PR A 1
C27X C 0.9373(16) -0.0779(15) 0.6452(16) 0.043(4) Uani 0.43(4) 1 d PDU A 2
H27D H 0.9746 -0.0274 0.6583 0.065 Uiso 0.43(4) 1 calc PR A 2
H27E H 0.9161 -0.0763 0.5926 0.065 Uiso 0.43(4) 1 calc PR A 2
H27F H 0.9863 -0.1239 0.6536 0.065 Uiso 0.43(4) 1 calc PR A 2
C28 C 0.7361(3) -0.0340(2) 0.88703(18) 0.0305(7) Uani 1 1 d U A .
H28A H 0.7148 0.0231 0.8910 0.046 Uiso 1 1 calc R . .
H28B H 0.8094 -0.0411 0.9074 0.046 Uiso 1 1 calc R . .
H28C H 0.6848 -0.0676 0.9152 0.046 Uiso 1 1 calc R . .
C29 C 0.2740(2) -0.00303(15) 0.84425(15) 0.0159(5) Uani 1 1 d U . .
C30 C 0.2386(2) 0.02301(15) 0.91448(16) 0.0205(5) Uani 1 1 d U . .
C31 C 0.1406(2) 0.06563(17) 0.91724(17) 0.0249(6) Uani 1 1 d U . .
H31 H 0.1152 0.0846 0.9641 0.030 Uiso 1 1 calc R . .
C32 C 0.0786(2) 0.08136(17) 0.85398(18) 0.0262(6) Uani 1 1 d U . .
C33 C 0.1152(2) 0.05173(16) 0.78622(18) 0.0233(5) Uani 1 1 d U . .
H33 H 0.0726 0.0608 0.7428 0.028 Uiso 1 1 calc R . .
C34 C 0.2127(2) 0.00892(14) 0.77978(16) 0.0185(5) Uani 1 1 d U . .
C35 C 0.3018(3) 0.00617(17) 0.98436(16) 0.0266(6) Uani 1 1 d U . .
H35A H 0.2960 -0.0515 0.9969 0.040 Uiso 1 1 calc R . .
H35B H 0.2723 0.0388 1.0253 0.040 Uiso 1 1 calc R . .
H35C H 0.3783 0.0203 0.9765 0.040 Uiso 1 1 calc R . .
C36 C -0.0231(3) 0.1305(2) 0.8591(2) 0.0414(8) Uani 1 1 d U . .
H36A H -0.0078 0.1865 0.8440 0.062 Uiso 1 1 calc R . .
H36B H -0.0498 0.1299 0.9105 0.062 Uiso 1 1 calc R . .
H36C H -0.0784 0.1073 0.8260 0.062 Uiso 1 1 calc R . .
C37 C 0.2494(2) -0.02334(17) 0.70548(16) 0.0233(6) Uani 1 1 d U . .
H37A H 0.3151 0.0055 0.6896 0.035 Uiso 1 1 calc R . .
H37B H 0.1917 -0.0151 0.6685 0.035 Uiso 1 1 calc R . .
H37C H 0.2652 -0.0814 0.7099 0.035 Uiso 1 1 calc R . .
C1S C 0.9365(3) 0.2027(3) 0.6585(2) 0.0488(9) Uani 1 1 d U . .
H1S1 H 1.0021 0.1938 0.6894 0.059 Uiso 1 1 calc R . .
H1S2 H 0.8733 0.1805 0.6858 0.059 Uiso 1 1 calc R . .
Cl1 Cl 0.91767(8) 0.30853(7) 0.64476(6) 0.0508(2) Uani 1 1 d U . .
Cl2 Cl 0.95124(9) 0.15054(8) 0.57333(7) 0.0603(3) Uani 1 1 d U . .

loop_
_atom_site_aniso_label
_atom_site_aniso_U_11
_atom_site_aniso_U_22
_atom_site_aniso_U_33
_atom_site_aniso_U_23
_atom_site_aniso_U_13
_atom_site_aniso_U_12
Ru1 0.01075(10) 0.01020(9) 0.01331(10) 0.00059(6) 0.00018(7) -0.00151(6)
S1 0.0132(3) 0.0151(3) 0.0173(3) 0.0002(2) 0.0004(2) -0.0031(2)
S2 0.0202(3) 0.0160(3) 0.0139(3) 0.0003(2) 0.0009(2) -0.0044(2)
O1 0.0143(8) 0.0168(8) 0.0148(8) 0.0008(6) 0.0016(6) -0.0001(8)
N1 0.0162(11) 0.0112(10) 0.0263(11) 0.0004(8) 0.0014(9) 0.0003(8)
N2 0.0167(11) 0.0082(9) 0.0229(11) 0.0017(8) 0.0051(9) -0.0003(8)
C1 0.0170(12) 0.0100(10) 0.0193(12) -0.0004(10) 0.0019(10) -0.0050(9)
C2 0.0148(12) 0.0119(11) 0.0224(13) 0.0011(9) -0.0009(10) -0.0056(10)
C3 0.0191(14) 0.0147(12) 0.0327(15) 0.0040(11) -0.0032(11) -0.0026(11)
C4 0.0163(14) 0.0225(14) 0.0398(17) 0.0077(12) -0.0105(12) 0.0001(11)
C5 0.0315(17) 0.0222(14) 0.0278(15) 0.0073(12) -0.0137(13) -0.0053(13)
C6 0.0248(15) 0.0239(14) 0.0199(13) 0.0039(11) -0.0034(11) -0.0052(12)
C7 0.0194(13) 0.0133(12) 0.0215(13) 0.0011(10) -0.0060(11) -0.0048(10)
C8 0.0214(14) 0.0221(14) 0.0180(12) -0.0013(10) 0.0034(11) -0.0007(11)
C9 0.048(2) 0.0236(14) 0.0213(14) -0.0038(11) 0.0074(13) -0.0050(14)
C10 0.0225(14) 0.0252(14) 0.0223(14) 0.0001(11) 0.0050(11) -0.0041(12)
C11 0.0124(12) 0.0108(11) 0.0214(13) -0.0010(10) -0.0041(10) 0.0025(9)
C12 0.0148(13) 0.0154(12) 0.0273(14) 0.0000(10) -0.0018(11) 0.0020(10)
C13 0.0186(13) 0.0175(12) 0.0346(15) -0.0088(11) -0.0070(12) 0.0013(11)
C14 0.0271(16) 0.0213(14) 0.0245(14) -0.0063(12) -0.0074(12) 0.0013(12)
C15 0.0292(15) 0.0184(13) 0.0210(13) -0.0001(11) -0.0020(11) -0.0003(11)
C16 0.0172(12) 0.0120(11) 0.0204(13) 0.0002(10) -0.0043(10) 0.0019(10)
C17 0.0154(12) 0.0116(10) 0.0139(11) -0.0007(8) 0.0016(10) 0.0015(10)
C18 0.0261(16) 0.0140(12) 0.0342(15) 0.0062(11) 0.0052(12) 0.0024(11)
C19 0.0201(14) 0.0103(12) 0.0405(17) 0.0021(11) 0.0091(12) 0.0009(10)
C20 0.0121(11) 0.0119(11) 0.0301(14) 0.0006(10) 0.0038(10) 0.0027(9)
C21 0.0173(13) 0.0132(12) 0.0315(14) -0.0028(10) 0.0011(11) 0.0006(10)
C22 0.0243(15) 0.0244(15) 0.0386(16) -0.0122(13) 0.0099(12) -0.0014(11)
C23 0.0162(14) 0.0345(16) 0.0544(19) -0.0184(15) 0.0103(13) -0.0031(13)
C24 0.0151(13) 0.0282(14) 0.056(2) -0.0179(14) -0.0007(13) -0.0004(11)
C25 0.0215(14) 0.0172(12) 0.0346(15) -0.0042(11) -0.0025(12) 0.0028(11)
C26 0.0219(16) 0.0230(13) 0.0279(14) -0.0017(11) -0.0003(12) 0.0000(11)
C27 0.019(3) 0.042(9) 0.069(6) -0.024(6) 0.014(4) -0.001(4)
C27X 0.019(3) 0.042(9) 0.069(6) -0.024(6) 0.014(4) -0.001(4)
C28 0.0258(16) 0.0311(16) 0.0347(16) -0.0049(13) -0.0108(13) 0.0043(13)
C29 0.0144(12) 0.0096(11) 0.0238(13) -0.0005(10) 0.0031(10) -0.0026(9)
C30 0.0251(14) 0.0118(12) 0.0247(13) 0.0010(10) 0.0086(11) -0.0053(11)
C31 0.0214(14) 0.0196(13) 0.0336(15) -0.0037(11) 0.0131(12) -0.0016(11)
C32 0.0172(13) 0.0181(13) 0.0434(17) 0.0011(12) 0.0061(12) 0.0003(11)
C33 0.0167(13) 0.0194(12) 0.0337(15) 0.0009(12) -0.0006(12) -0.0002(10)
C34 0.0148(12) 0.0109(10) 0.0296(14) 0.0017(11) 0.0046(11) -0.0060(9)
C35 0.0347(16) 0.0216(14) 0.0235(14) 0.0015(11) 0.0076(13) -0.0056(12)
C36 0.0277(16) 0.0350(16) 0.061(2) 0.0010(15) 0.0067(17) 0.0105(16)
C37 0.0217(14) 0.0227(13) 0.0254(15) -0.0049(11) -0.0014(12) -0.0057(11)
C1S 0.0311(18) 0.067(2) 0.049(2) 0.0162(19) -0.0007(16) -0.0027(18)
Cl1 0.0374(5) 0.0642(6) 0.0507(5) 0.0086(4) 0.0038(4) 0.0085(4)
Cl2 0.0415(5) 0.0731(7) 0.0664(6) -0.0063(5) 0.0006(5) 0.0024(5)

loop_
_atom_type_symbol
_atom_type_description
_atom_type_scat_dispersion_real
_atom_type_scat_dispersion_imag
_atom_type_scat_source
C C 0.0181 0.0091 'International Tables Vol C Tables 4.2.6.8 and 6.1.1.4'
H H 0.0000 0.0000 'International Tables Vol C Tables 4.2.6.8 and 6.1.1.4'
N N 0.0311 0.0180 'International Tables Vol C Tables 4.2.6.8 and 6.1.1.4'
O O 0.0492 0.0322 'International Tables Vol C Tables 4.2.6.8 and 6.1.1.4'
S S 0.3331 0.5567 'International Tables Vol C Tables 4.2.6.8 and 6.1.1.4'
Ru Ru 0.0552 3.2960 'International Tables Vol C Tables 4.2.6.8 and 6.1.1.4'
Cl Cl 0.3639 0.7018 'International Tables Vol C Tables 4.2.6.8 and 6.1.1.4'

loop_
_geom_angle_atom_site_label_1
_geom_angle_atom_site_label_2
_geom_angle_atom_site_label_3
_geom_angle
C1 Ru1 C17 102.30(10)
C1 Ru1 O1 78.79(9)
C17 Ru1 O1 100.46(8)
C1 Ru1 S2 93.11(8)
C17 Ru1 S2 87.16(7)
O1 Ru1 S2 169.84(5)
C1 Ru1 S1 114.18(7)
C17 Ru1 S1 143.40(8)
O1 Ru1 S1 89.77(5)
S2 Ru1 S1 87.98(2)
C11 S1 Ru1 105.51(9)
C16 S2 Ru1 105.40(9)
C7 O1 C8 122.34(19)
C7 O1 Ru1 110.09(15)
C8 O1 Ru1 122.59(15)
C17 N1 C20 125.0(2)
C17 N1 C18 112.9(2)
C20 N1 C18 121.8(2)
C17 N2 C29 127.1(2)
C17 N2 C19 112.6(2)
C29 N2 C19 119.1(2)
C2 C1 Ru1 119.41(19)
C2 C1 H1 120.3
Ru1 C1 H1 120.3
C3 C2 C7 118.4(3)
C3 C2 C1 123.5(2)
C7 C2 C1 118.1(2)
C4 C3 C2 121.0(3)
C4 C3 H3 119.5
C2 C3 H3 119.5
C3 C4 C5 119.2(3)
C3 C4 H4 120.4
C5 C4 H4 120.4
C6 C5 C4 121.1(3)
C6 C5 H5 119.4
C4 C5 H5 119.4
C7 C6 C5 119.2(3)
C7 C6 H6 120.4
C5 C6 H6 120.4
C6 C7 O1 126.0(2)
C6 C7 C2 121.1(3)
O1 C7 C2 112.9(2)
O1 C8 C10 112.2(2)
O1 C8 C9 111.7(2)
C10 C8 C9 113.8(2)
O1 C8 H8 106.2
C10 C8 H8 106.2
C9 C8 H8 106.2
C8 C9 H9A 109.5
C8 C9 H9B 109.5
H9A C9 H9B 109.5
C8 C9 H9C 109.5
H9A C9 H9C 109.5
H9B C9 H9C 109.5
C8 C10 H10A 109.5
C8 C10 H10B 109.5
H10A C10 H10B 109.5
C8 C10 H10C 109.5
H10A C10 H10C 109.5
H10B C10 H10C 109.5
C16 C11 C12 120.2(2)
C16 C11 S1 119.8(2)
C12 C11 S1 119.9(2)
C13 C12 C11 120.5(3)
C13 C12 H12 119.8
C11 C12 H12 119.8
C12 C13 C14 119.1(3)
C12 C13 H13 120.5
C14 C13 H13 120.5
C15 C14 C13 120.9(3)
C15 C14 H14 119.5
C13 C14 H14 119.5
C14 C15 C16 120.2(3)
C14 C15 H15 119.9
C16 C15 H15 119.9
C11 C16 C15 119.0(3)
C11 C16 S2 121.1(2)
C15 C16 S2 119.9(2)
N1 C17 N2 108.1(2)
N1 C17 Ru1 120.89(19)
N2 C17 Ru1 130.29(18)
N1 C18 C19 102.2(2)
N1 C18 H18A 111.3
C19 C18 H18A 111.3
N1 C18 H18B 111.3
C19 C18 H18B 111.3
H18A C18 H18B 109.2
N2 C19 C18 102.2(2)
N2 C19 H19A 111.3
C18 C19 H19A 111.3
N2 C19 H19B 111.3
C18 C19 H19B 111.3
H19A C19 H19B 109.2
C25 C20 C21 121.6(2)
C25 C20 N1 120.4(2)
C21 C20 N1 117.7(2)
C22 C21 C20 118.3(3)
C22 C21 C26 120.4(3)
C20 C21 C26 121.3(2)
C21 C22 C23 121.2(3)
C21 C22 H22 119.4
C23 C22 H22 119.4
C24 C23 C22 118.7(3)
C24 C23 C27X 122.7(12)
C22 C23 C27X 118.1(13)
C24 C23 C27 118.7(10)
C22 C23 C27 121.8(9)
C27X C23 C27 16.5(13)
C23 C24 C25 121.8(3)
C23 C24 H24 119.1
C25 C24 H24 119.1
C20 C25 C24 118.1(3)
C20 C25 C28 122.4(3)
C24 C25 C28 119.5(3)
C21 C26 H26A 109.5
C21 C26 H26B 109.5
H26A C26 H26B 109.5
C21 C26 H26C 109.5
H26A C26 H26C 109.5
H26B C26 H26C 109.5
C23 C27 H27A 109.5
C23 C27 H27B 109.5
C23 C27 H27C 109.5
C23 C27X H27D 109.5
C23 C27X H27E 109.5
H27D C27X H27E 109.5
C23 C27X H27F 109.5
H27D C27X H27F 109.5
H27E C27X H27F 109.5
C25 C28 H28A 109.5
C25 C28 H28B 109.5
H28A C28 H28B 109.5
C25 C28 H28C 109.5
H28A C28 H28C 109.5
H28B C28 H28C 109.5
C34 C29 C30 122.3(2)
C34 C29 N2 119.2(2)
C30 C29 N2 118.4(2)
C31 C30 C29 117.1(3)
C31 C30 C35 120.7(3)
C29 C30 C35 122.2(3)
C32 C31 C30 122.5(3)
C32 C31 H31 118.7
C30 C31 H31 118.7
C33 C32 C31 118.2(3)
C33 C32 C36 121.1(3)
C31 C32 C36 120.7(3)
C32 C33 C34 122.0(3)
C32 C33 H33 119.0
C34 C33 H33 119.0
C29 C34 C33 117.8(3)
C29 C34 C37 121.5(2)
C33 C34 C37 120.6(3)
C30 C35 H35A 109.5
C30 C35 H35B 109.5
H35A C35 H35B 109.5
C30 C35 H35C 109.5
H35A C35 H35C 109.5
H35B C35 H35C 109.5
C32 C36 H36A 109.5
C32 C36 H36B 109.5
H36A C36 H36B 109.5
C32 C36 H36C 109.5
H36A C36 H36C 109.5
H36B C36 H36C 109.5
C34 C37 H37A 109.5
C34 C37 H37B 109.5
H37A C37 H37B 109.5
C34 C37 H37C 109.5
H37A C37 H37C 109.5
H37B C37 H37C 109.5
Cl2 C1S Cl1 111.8(2)
Cl2 C1S H1S1 109.2
Cl1 C1S H1S1 109.2
Cl2 C1S H1S2 109.2
Cl1 C1S H1S2 109.2
H1S1 C1S H1S2 107.9

loop_
_geom_bond_atom_site_label_1
_geom_bond_atom_site_label_2
_geom_bond_distance
Ru1 C1 1.838(3)
Ru1 C17 2.061(2)
Ru1 O1 2.2769(17)
Ru1 S2 2.2830(6)
Ru1 S1 2.2933(6)
S1 C11 1.766(3)
S2 C16 1.761(3)
O1 C7 1.385(3)
O1 C8 1.476(3)
N1 C17 1.337(3)
N1 C20 1.432(3)
N1 C18 1.476(3)
N2 C17 1.344(4)
N2 C29 1.433(3)
N2 C19 1.476(3)
C1 C2 1.455(4)
C1 H1 0.9500
C2 C3 1.396(4)
C2 C7 1.410(4)
C3 C4 1.391(4)
C3 H3 0.9500
C4 C5 1.394(5)
C4 H4 0.9500
C5 C6 1.388(5)
C5 H5 0.9500
C6 C7 1.384(4)
C6 H6 0.9500
C8 C10 1.517(4)
C8 C9 1.523(4)
C8 H8 1.0000
C9 H9A 0.9800
C9 H9B 0.9800
C9 H9C 0.9800
C10 H10A 0.9800
C10 H10B 0.9800
C10 H10C 0.9800
C11 C16 1.391(4)
C11 C12 1.408(4)
C12 C13 1.385(4)
C12 H12 0.9500
C13 C14 1.396(5)
C13 H13 0.9500
C14 C15 1.385(5)
C14 H14 0.9500
C15 C16 1.405(4)
C15 H15 0.9500
C18 C19 1.522(4)
C18 H18A 0.9900
C18 H18B 0.9900
C19 H19A 0.9900
C19 H19B 0.9900
C20 C25 1.390(4)
C20 C21 1.402(4)
C21 C22 1.388(4)
C21 C26 1.512(4)
C22 C23 1.401(5)
C22 H22 0.9500
C23 C24 1.384(5)
C23 C27X 1.517(12)
C23 C27 1.526(9)
C24 C25 1.394(5)
C24 H24 0.9500
C25 C28 1.507(4)
C26 H26A 0.9800
C26 H26B 0.9800
C26 H26C 0.9800
C27 H27A 0.9800
C27 H27B 0.9800
C27 H27C 0.9800
C27X H27D 0.9800
C27X H27E 0.9800
C27X H27F 0.9800
C28 H28A 0.9800
C28 H28B 0.9800
C28 H28C 0.9800
C29 C34 1.395(4)
C29 C30 1.401(4)
C30 C31 1.396(4)
C30 C35 1.501(4)
C31 C32 1.391(5)
C31 H31 0.9500
C32 C33 1.385(4)
C32 C36 1.494(4)
C33 C34 1.397(4)
C33 H33 0.9500
C34 C37 1.504(4)
C35 H35A 0.9800
C35 H35B 0.9800
C35 H35C 0.9800
C36 H36A 0.9800
C36 H36B 0.9800
C36 H36C 0.9800
C37 H37A 0.9800
C37 H37B 0.9800
C37 H37C 0.9800
C1S Cl2 1.763(5)
C1S Cl1 1.777(5)
C1S H1S1 0.9900
C1S H1S2 0.9900

loop_
_geom_torsion_atom_site_label_1
_geom_torsion_atom_site_label_2
_geom_torsion_atom_site_label_3
_geom_torsion_atom_site_label_4
_geom_torsion
C1 Ru1 S1 C11 88.86(13)
C17 Ru1 S1 C11 -86.14(14)
O1 Ru1 S1 C11 166.45(10)
S2 Ru1 S1 C11 -3.64(9)
C1 Ru1 S2 C16 -110.49(11)
C17 Ru1 S2 C16 147.34(12)
O1 Ru1 S2 C16 -73.7(3)
S1 Ru1 S2 C16 3.62(9)
C1 Ru1 O1 C7 7.89(16)
C17 Ru1 O1 C7 108.50(16)
S2 Ru1 O1 C7 -29.7(4)
S1 Ru1 O1 C7 -106.84(14)
C1 Ru1 O1 C8 163.39(18)
C17 Ru1 O1 C8 -95.99(18)
S2 Ru1 O1 C8 125.8(3)
S1 Ru1 O1 C8 48.66(16)
C17 Ru1 C1 C2 -105.29(19)
O1 Ru1 C1 C2 -6.88(18)
S2 Ru1 C1 C2 166.94(18)
S1 Ru1 C1 C2 77.76(19)
Ru1 C1 C2 C3 -171.9(2)
Ru1 C1 C2 C7 5.4(3)
C7 C2 C3 C4 -0.1(4)
C1 C2 C3 C4 177.2(3)
C2 C3 C4 C5 0.8(4)
C3 C4 C5 C6 -0.4(5)
C4 C5 C6 C7 -0.7(4)
C5 C6 C7 O1 -179.5(2)
C5 C6 C7 C2 1.5(4)
C8 O1 C7 C6 18.2(4)
Ru1 O1 C7 C6 173.8(2)
C8 O1 C7 C2 -162.6(2)
Ru1 O1 C7 C2 -7.1(2)
C3 C2 C7 C6 -1.1(4)
C1 C2 C7 C6 -178.5(2)
C3 C2 C7 O1 179.7(2)
C1 C2 C7 O1 2.3(3)
C7 O1 C8 C10 57.1(3)
Ru1 O1 C8 C10 -95.5(2)
C7 O1 C8 C9 -72.1(3)
Ru1 O1 C8 C9 135.36(19)
Ru1 S1 C11 C16 3.0(2)
Ru1 S1 C11 C12 -178.65(18)
C16 C11 C12 C13 2.0(4)
S1 C11 C12 C13 -176.3(2)
C11 C12 C13 C14 -2.0(4)
C12 C13 C14 C15 -0.4(4)
C13 C14 C15 C16 2.9(4)
C12 C11 C16 C15 0.5(4)
S1 C11 C16 C15 178.8(2)
C12 C11 C16 S2 -178.33(19)
S1 C11 C16 S2 0.0(3)
C14 C15 C16 C11 -2.9(4)
C14 C15 C16 S2 175.9(2)
Ru1 S2 C16 C11 -3.0(2)
Ru1 S2 C16 C15 178.2(2)
C20 N1 C17 N2 169.6(2)
C18 N1 C17 N2 -4.2(3)
C20 N1 C17 Ru1 -19.4(3)
C18 N1 C17 Ru1 166.82(18)
C29 N2 C17 N1 -173.0(2)
C19 N2 C17 N1 -5.8(3)
C29 N2 C17 Ru1 17.1(4)
C19 N2 C17 Ru1 -175.7(2)
C1 Ru1 C17 N1 169.1(2)
O1 Ru1 C17 N1 88.39(19)
S2 Ru1 C17 N1 -98.37(19)
S1 Ru1 C17 N1 -15.6(3)
C1 Ru1 C17 N2 -22.1(3)
O1 Ru1 C17 N2 -102.8(2)
S2 Ru1 C17 N2 70.4(2)
S1 Ru1 C17 N2 153.19(18)
C17 N1 C18 C19 11.7(3)
C20 N1 C18 C19 -162.3(2)
C17 N2 C19 C18 12.6(3)
C29 N2 C19 C18 -179.0(2)
N1 C18 C19 N2 -13.5(3)
C17 N1 C20 C25 93.4(3)
C18 N1 C20 C25 -93.3(3)
C17 N1 C20 C21 -92.0(3)
C18 N1 C20 C21 81.3(3)
C25 C20 C21 C22 -4.9(4)
N1 C20 C21 C22 -179.4(2)
C25 C20 C21 C26 173.3(3)
N1 C20 C21 C26 -1.3(4)
C20 C21 C22 C23 1.7(4)
C26 C21 C22 C23 -176.5(3)
C21 C22 C23 C24 1.4(5)
C21 C22 C23 C27X -170.4(11)
C21 C22 C23 C27 171.0(12)
C22 C23 C24 C25 -1.6(5)
C27X C23 C24 C25 169.9(12)
C27 C23 C24 C25 -171.4(11)
C21 C20 C25 C24 4.7(4)
N1 C20 C25 C24 179.2(2)
C21 C20 C25 C28 -174.0(3)
N1 C20 C25 C28 0.4(4)
C23 C24 C25 C20 -1.4(5)
C23 C24 C25 C28 177.4(3)
C17 N2 C29 C34 71.9(3)
C19 N2 C29 C34 -94.6(3)
C17 N2 C29 C30 -110.6(3)
C19 N2 C29 C30 82.9(3)
C34 C29 C30 C31 -3.1(4)
N2 C29 C30 C31 179.5(2)
C34 C29 C30 C35 176.6(2)
N2 C29 C30 C35 -0.8(4)
C29 C30 C31 C32 0.8(4)
C35 C30 C31 C32 -178.9(3)
C30 C31 C32 C33 1.5(4)
C30 C31 C32 C36 -177.1(3)
C31 C32 C33 C34 -1.7(4)
C36 C32 C33 C34 177.0(3)
C30 C29 C34 C33 3.0(4)
N2 C29 C34 C33 -179.6(2)
C30 C29 C34 C37 -176.7(2)
N2 C29 C34 C37 0.7(4)
C32 C33 C34 C29 -0.5(4)
C32 C33 C34 C37 179.2(3)
